data_7250337
loop_
_publ_author_name
'Trollip, Danica B.'
'Barton, Benita'
'Caira, Mino R.'
'Hosten, Eric C.'

_publ_section_title
;
 The behaviour of two diamino-derived host compounds in cyclohexanone and
 isomeric methylcyclohexanones
;
_journal_issue 20
_journal_name_full CrystEngComm
_journal_page_first 3279
_journal_page_last 3294
_journal_paper_doi 10.1039/D5CE00298B
_journal_volume 27
_journal_year 2025
_chemical_formula_moiety 'C45 H38 N2, C7 H12 O'
_chemical_formula_sum 'C52 H50 N2 O'
_chemical_formula_weight 718.94
_chemical_melting_point 'onset of decomp. 396.6 K'
_chemical_name_common none
_chemical_name_systematic
'N,N'-Bis(5-phenyl-5-dibenzo[a,d]cycloheptenyl)propane-1,3-diamine 2-methylcyclohexanone clathrate'
_chemical_properties_physical Heat-sensitive
_space_group_crystal_system triclinic
_space_group_IT_number 2
_space_group_name_Hall '-P 1'
_space_group_name_H-M_alt 'P -1'
_atom_sites_solution_hydrogens mixed
_atom_sites_solution_primary direct
_atom_sites_solution_secondary difmap
_audit_creation_method SHELXL-2019/3
_audit_update_record
;
2024-03-06 deposited with the CCDC.	2025-04-24 downloaded from the CCDC.
;
_cell_angle_alpha 98.013(5)
_cell_angle_beta 105.903(5)
_cell_angle_gamma 101.393(5)
_cell_formula_units_Z 2
_cell_length_a 8.7792(13)
_cell_length_b 15.350(2)
_cell_length_c 15.553(2)
_cell_measurement_reflns_used 5867
_cell_measurement_temperature 100(2)
_cell_measurement_theta_max 25.36
_cell_measurement_theta_min 2.49
_cell_volume 1933.9(5)
_computing_cell_refinement 'SAINT V8.40A, Bruker AXS Inc.: Madison (WI), USA.'
_computing_data_collection 'Apex3 v2019.1-0, Bruker (2019).'
_computing_data_reduction 'SAINT V8.40A, Bruker AXS Inc.: Madison (WI), USA.'
_computing_molecular_graphics 'POV-Ray in interface X-Seed (LJ Barbour, 1999)'
_computing_publication_material 'PLATON (Spek, 1990)'
_computing_structure_refinement 'SHELXL-2019/2 (Sheldrick, 2019)'
_diffrn_ambient_temperature 100(2)
_diffrn_detector_area_resol_mean n/a
_diffrn_measured_fraction_theta_full 0.999
_diffrn_measured_fraction_theta_max 0.993
_diffrn_measurement_device_type 'Bruker D8 VENTURE SCXRD diffractometer'
_diffrn_measurement_method 'omega-and phi-scans, width 1.0 deg.'
_diffrn_radiation_type MoK\a
_diffrn_radiation_wavelength 0.71073
_diffrn_reflns_av_R_equivalents 0.1975
_diffrn_reflns_av_unetI/netI 0.0887
_diffrn_reflns_Laue_measured_fraction_full 0.999
_diffrn_reflns_Laue_measured_fraction_max 0.993
_diffrn_reflns_limit_h_max 10
_diffrn_reflns_limit_h_min -10
_diffrn_reflns_limit_k_max 18
_diffrn_reflns_limit_k_min -18
_diffrn_reflns_limit_l_max 18
_diffrn_reflns_limit_l_min -18
_diffrn_reflns_number 86445
_diffrn_reflns_point_group_measured_fraction_full 0.999
_diffrn_reflns_point_group_measured_fraction_max 0.993
_diffrn_reflns_theta_full 25.242
_diffrn_reflns_theta_max 25.495
_diffrn_reflns_theta_min 2.154
_diffrn_source 'sealed tube'
_exptl_absorpt_coefficient_mu 0.072
_exptl_absorpt_correction_T_max 0.999
_exptl_absorpt_correction_T_min 0.906
_exptl_absorpt_correction_type multi-scan
_exptl_absorpt_process_details
;
 SADABS 2016/2: Krause, L., Herbst-Irmer, R., Sheldrick G.M. & Stalke D.,
 J. Appl. Cryst. 48 (2015) 3-10
;
_exptl_crystal_colour colourless
_exptl_crystal_density_diffrn 1.235
_exptl_crystal_description needle
_exptl_crystal_F_000 768
_exptl_crystal_recrystallization_method 'Re-crystallisation from solvent: 2-methylcyclohexanone'
_exptl_crystal_size_max 0.220
_exptl_crystal_size_mid 0.020
_exptl_crystal_size_min 0.010
_refine_diff_density_max 0.701
_refine_diff_density_min -0.491
_refine_diff_density_rms 0.112
_refine_ls_extinction_method none
_refine_ls_goodness_of_fit_ref 1.226
_refine_ls_hydrogen_treatment mixed
_refine_ls_matrix_type full
_refine_ls_number_parameters 270
_refine_ls_number_reflns 7149
_refine_ls_number_restraints 2
_refine_ls_restrained_S_all 1.225
_refine_ls_R_factor_all 0.1884
_refine_ls_R_factor_gt 0.1641
_refine_ls_shift/su_max 0.000
_refine_ls_shift/su_mean 0.000
_refine_ls_structure_factor_coef Fsqd
_refine_ls_weighting_details 'w=1/[\s^2^(Fo^2^)+22.5294P] where P=(Fo^2^+2Fc^2^)/3'
_refine_ls_weighting_scheme calc
_refine_ls_wR_factor_gt 0.2969
_refine_ls_wR_factor_ref 0.3080
_reflns_Friedel_coverage 0.000
_reflns_number_gt 5906
_reflns_number_total 7149
_reflns_threshold_expression 'I > 2\s(I)'
_cod_data_source_file d5ce00298b2.cif
_cod_data_source_block DB33(2-Me)
_cod_depositor_comments 'Adding full bibliography for 7250335--7250339.cif.'
_cod_database_code 7250337
_shelx_shelxl_version_number 2019/3
_shelx_space_group_comment
;
The symmetry employed for this shelxl refinement is uniquely defined
by the following loop, which should always be used as a source of
symmetry information in preference to the above space-group names.
They are only intended as comments.
;
_shelx_estimated_absorpt_t_min 0.984
_shelx_estimated_absorpt_t_max 0.999

loop_
_space_group_symop_operation_xyz
'x, y, z'
'-x, -y, -z'

loop_
_atom_site_label
_atom_site_type_symbol
_atom_site_fract_x
_atom_site_fract_y
_atom_site_fract_z
_atom_site_U_iso_or_equiv
_atom_site_adp_type
_atom_site_occupancy
_atom_site_site_symmetry_order
_atom_site_calc_flag
_atom_site_refinement_flags_posn
_atom_site_refinement_flags_adp
_atom_site_refinement_flags_occupancy
_atom_site_disorder_assembly
_atom_site_disorder_group
C1 C 0.1800(8) 0.7496(4) 0.2676(4) 0.0105(14) Uiso 1 1 d . . . . .
H1 H 0.196360 0.691660 0.276298 0.013 Uiso 1 1 calc R U . . .
C2 C 0.2085(8) 0.7815(5) 0.1925(5) 0.0149(15) Uiso 1 1 d . . . . .
H2 H 0.244969 0.745499 0.151210 0.018 Uiso 1 1 calc R U . . .
C3 C 0.1841(9) 0.8651(5) 0.1774(5) 0.0178(15) Uiso 1 1 d . . . . .
H3 H 0.203835 0.887162 0.126320 0.021 Uiso 1 1 calc R U . . .
C4 C 0.1306(8) 0.9157(5) 0.2380(5) 0.0136(14) Uiso 1 1 d . . . . .
H4 H 0.113943 0.973199 0.227976 0.016 Uiso 1 1 calc R U . . .
C5 C 0.0999(8) 0.8854(4) 0.3137(4) 0.0086(13) Uiso 1 1 d . . . . .
C6 C 0.1279(7) 0.8008(4) 0.3306(4) 0.0061(12) Uiso 1 1 d . . . . .
C7 C 0.1054(8) 0.7674(4) 0.4150(4) 0.0083(13) Uiso 1 1 d . . . . .
C8 C -0.0788(7) 0.7434(4) 0.3988(4) 0.0058(12) Uiso 1 1 d . . . . .
C9 C -0.1706(8) 0.6530(4) 0.3820(4) 0.0101(13) Uiso 1 1 d . . . . .
H9 H -0.117687 0.605031 0.377088 0.012 Uiso 1 1 calc R U . . .
C10 C -0.3348(8) 0.6323(5) 0.3725(5) 0.0148(15) Uiso 1 1 d . . . . .
H10 H -0.393945 0.570768 0.360969 0.018 Uiso 1 1 calc R U . . .
C11 C -0.4141(9) 0.7012(5) 0.3799(5) 0.0179(15) Uiso 1 1 d . . . . .
H11 H -0.526457 0.687303 0.375876 0.021 Uiso 1 1 calc R U . . .
C12 C -0.3291(8) 0.7901(5) 0.3929(5) 0.0140(14) Uiso 1 1 d . . . . .
H12 H -0.384567 0.837025 0.396670 0.017 Uiso 1 1 calc R U . . .
C13 C -0.1639(8) 0.8124(4) 0.4008(4) 0.0111(14) Uiso 1 1 d . . . . .
C14 C -0.0892(8) 0.9075(4) 0.4057(4) 0.0120(14) Uiso 1 1 d . . . . .
H14 H -0.125063 0.951604 0.439038 0.014 Uiso 1 1 calc R U . . .
C15 C 0.0255(8) 0.9389(5) 0.3675(4) 0.0128(14) Uiso 1 1 d . . . . .
H15 H 0.061978 1.003044 0.376720 0.015 Uiso 1 1 calc R U . . .
C16 C 0.2008(8) 0.8382(4) 0.5039(4) 0.0084(13) Uiso 1 1 d . . . . .
C17 C 0.3555(8) 0.8892(4) 0.5148(4) 0.0103(13) Uiso 1 1 d . . . . .
H17 H 0.396883 0.885128 0.464421 0.012 Uiso 1 1 calc R U . . .
C18 C 0.4517(8) 0.9458(5) 0.5963(4) 0.0127(14) Uiso 1 1 d . . . . .
H18 H 0.557850 0.980234 0.602022 0.015 Uiso 1 1 calc R U . . .
C19 C 0.3912(9) 0.9520(5) 0.6702(5) 0.0161(15) Uiso 1 1 d . . . . .
H19 H 0.456329 0.990870 0.726917 0.019 Uiso 1 1 calc R U . . .
C20 C 0.2370(8) 0.9019(4) 0.6616(4) 0.0111(14) Uiso 1 1 d . . . . .
H20 H 0.196406 0.906011 0.712280 0.013 Uiso 1 1 calc R U . . .
C21 C 0.1422(8) 0.8459(4) 0.5795(4) 0.0101(13) Uiso 1 1 d . . . . .
H21 H 0.035692 0.811982 0.573841 0.012 Uiso 1 1 calc R U . . .
N22 N 0.1731(6) 0.6860(3) 0.4212(4) 0.0071(11) Uiso 1 1 d D . . . .
H22 H 0.270(4) 0.710(5) 0.420(5) 0.03(2) Uiso 1 1 d D . . . .
C23 C 0.1876(8) 0.6526(4) 0.5071(4) 0.0062(12) Uiso 1 1 d . . . . .
H23A H 0.079621 0.639753 0.517268 0.007 Uiso 1 1 calc R U . . .
H23B H 0.264367 0.699933 0.559042 0.007 Uiso 1 1 calc R U . . .
C24 C 0.2495(8) 0.5661(4) 0.5026(4) 0.0076(13) Uiso 1 1 d . . . . .
H24A H 0.259243 0.545779 0.561080 0.009 Uiso 1 1 calc R U . . .
H24B H 0.360299 0.580816 0.496084 0.009 Uiso 1 1 calc R U . . .
C25 C 0.1406(7) 0.4876(4) 0.4243(4) 0.0045(12) Uiso 1 1 d . . . . .
H25A H 0.153472 0.429048 0.441195 0.005 Uiso 1 1 calc R U . . .
H25B H 0.024650 0.489046 0.413046 0.005 Uiso 1 1 calc R U . . .
N26 N 0.1858(6) 0.4953(3) 0.3412(3) 0.0055(11) Uiso 1 1 d D . . . .
H26 H 0.167(10) 0.544(3) 0.323(5) 0.03(2) Uiso 1 1 d D . . . .
C27 C 0.2720(8) 0.5251(4) 0.1899(5) 0.0109(14) Uiso 1 1 d . . . . .
H27 H 0.326364 0.561542 0.249281 0.013 Uiso 1 1 calc R U . . .
C28 C 0.3147(8) 0.5513(4) 0.1160(4) 0.0117(14) Uiso 1 1 d . . . . .
H28 H 0.398984 0.604401 0.125480 0.014 Uiso 1 1 calc R U . . .
C29 C 0.2351(9) 0.5003(5) 0.0285(5) 0.0159(15) Uiso 1 1 d . . . . .
H29 H 0.261508 0.518837 -0.022578 0.019 Uiso 1 1 calc R U . . .
C30 C 0.1167(9) 0.4221(5) 0.0173(5) 0.0154(15) Uiso 1 1 d . . . . .
H30 H 0.061347 0.386984 -0.042599 0.018 Uiso 1 1 calc R U . . .
C31 C 0.0753(8) 0.3928(4) 0.0909(4) 0.0099(13) Uiso 1 1 d . . . . .
C32 C 0.1516(8) 0.4469(4) 0.1792(4) 0.0078(13) Uiso 1 1 d . . . . .
C33 C 0.1016(8) 0.4200(4) 0.2611(4) 0.0083(13) Uiso 1 1 d . . . . .
C34 C 0.1596(8) 0.3342(4) 0.2755(4) 0.0074(13) Uiso 1 1 d . . . . .
C35 C 0.2917(8) 0.3354(4) 0.3497(4) 0.0077(13) Uiso 1 1 d . . . . .
H35 H 0.351612 0.391527 0.389968 0.009 Uiso 1 1 calc R U . . .
C36 C 0.3382(8) 0.2564(4) 0.3664(5) 0.0131(14) Uiso 1 1 d . . . . .
H36 H 0.428906 0.259091 0.417673 0.016 Uiso 1 1 calc R U . . .
C37 C 0.2529(8) 0.1741(5) 0.3086(5) 0.0148(15) Uiso 1 1 d . . . . .
H37 H 0.282105 0.119613 0.320785 0.018 Uiso 1 1 calc R U . . .
C38 C 0.1247(8) 0.1721(5) 0.2328(5) 0.0141(14) Uiso 1 1 d . . . . .
H38 H 0.064975 0.115492 0.193193 0.017 Uiso 1 1 calc R U . . .
C39 C 0.0812(8) 0.2510(4) 0.2133(4) 0.0106(14) Uiso 1 1 d . . . . .
C40 C -0.0425(8) 0.2435(4) 0.1242(4) 0.0119(14) Uiso 1 1 d . . . . .
H40 H -0.127828 0.189360 0.102286 0.014 Uiso 1 1 calc R U . . .
C41 C -0.0457(8) 0.3056(4) 0.0717(4) 0.0107(14) Uiso 1 1 d . . . . .
H41 H -0.134569 0.292031 0.016736 0.013 Uiso 1 1 calc R U . . .
C42 C -0.0840(8) 0.4076(4) 0.2427(4) 0.0071(13) Uiso 1 1 d . . . . .
C43 C -0.1568(8) 0.4722(4) 0.2056(4) 0.0106(14) Uiso 1 1 d . . . . .
H43 H -0.092710 0.520713 0.189254 0.013 Uiso 1 1 calc R U . . .
C44 C -0.3209(8) 0.4670(4) 0.1922(4) 0.0120(14) Uiso 1 1 d . . . . .
H44 H -0.368347 0.511479 0.165927 0.014 Uiso 1 1 calc R U . . .
C45 C -0.4168(9) 0.3980(5) 0.2167(5) 0.0155(15) Uiso 1 1 d . . . . .
H45 H -0.529336 0.394751 0.208060 0.019 Uiso 1 1 calc R U . . .
C46 C -0.3433(8) 0.3325(4) 0.2547(4) 0.0115(14) Uiso 1 1 d . . . . .
H46 H -0.406778 0.284307 0.271771 0.014 Uiso 1 1 calc R U . . .
C47 C -0.1800(8) 0.3382(4) 0.2671(4) 0.0090(13) Uiso 1 1 d . . . . .
H47 H -0.132120 0.293633 0.292924 0.011 Uiso 1 1 calc R U . . .
C48 C 0.7000(12) 0.9234(6) 0.0920(6) 0.036(2) Uani 1 1 d . . . A 2
C22 C 0.6341(17) 0.8803(6) -0.0090(6) 0.054(3) Uani 1 1 d . . . A 2
H2A H 0.512315 0.866182 -0.024901 0.065 Uiso 1 1 calc R U . A 2
C50 C 0.6774(13) 0.7889(6) -0.0226(6) 0.042(2) Uani 1 1 d . . . A 2
H50A H 0.632485 0.758973 -0.088068 0.050 Uiso 1 1 calc R U . A 2
H50B H 0.797671 0.798506 -0.004117 0.050 Uiso 1 1 calc R U . A 2
C51 C 0.6076(11) 0.7280(5) 0.0340(6) 0.034(2) Uani 1 1 d . . . A 2
H51A H 0.630886 0.667787 0.021735 0.041 Uiso 1 1 calc R U . A 2
H51B H 0.487475 0.719258 0.016103 0.041 Uiso 1 1 calc R U . A 2
C52 C 0.6825(11) 0.7703(6) 0.1358(6) 0.035(2) Uani 1 1 d . . . A 2
H52A H 0.632830 0.731381 0.171557 0.042 Uiso 1 1 calc R U . A 2
H52B H 0.801505 0.774716 0.154874 0.042 Uiso 1 1 calc R U . A 2
C53 C 0.6531(11) 0.8636(6) 0.1543(6) 0.035(2) Uani 1 1 d . . . A 2
H53A H 0.535740 0.857264 0.147596 0.042 Uiso 1 1 calc R U . A 2
H53B H 0.716183 0.893738 0.218304 0.042 Uiso 1 1 calc R U . A 2
O54 O 0.7822(8) 1.0013(4) 0.1209(4) 0.0418(17) Uani 1 1 d . . . A 2
C55 C 0.6780(17) 0.9449(8) -0.0658(8) 0.067(4) Uani 1 1 d . . . A 2
H55A H 0.643975 1.000584 -0.050069 0.100 Uiso 1 1 calc R U . A 2
H55B H 0.622411 0.917345 -0.130461 0.100 Uiso 1 1 calc R U . A 2
H55C H 0.796502 0.959686 -0.054355 0.100 Uiso 1 1 calc R U . A 2

loop_
_atom_site_aniso_label
_atom_site_aniso_U_11
_atom_site_aniso_U_22
_atom_site_aniso_U_33
_atom_site_aniso_U_23
_atom_site_aniso_U_13
_atom_site_aniso_U_12
C48 0.049(6) 0.019(4) 0.022(4) -0.012(4) -0.002(4) -0.004(4)
C22 0.104(9) 0.024(5) 0.012(4) -0.004(4) -0.002(5) 0.000(5)
C50 0.060(7) 0.030(5) 0.026(5) -0.012(4) 0.017(5) -0.005(5)
C51 0.034(5) 0.016(4) 0.038(5) -0.009(4) 0.008(4) -0.012(4)
C52 0.036(5) 0.029(5) 0.026(5) 0.007(4) 0.000(4) -0.010(4)
C53 0.037(5) 0.034(5) 0.024(4) -0.009(4) 0.005(4) 0.005(4)
O54 0.050(4) 0.026(3) 0.029(3) -0.008(3) -0.001(3) -0.007(3)
C55 0.095(10) 0.061(8) 0.044(7) 0.010(6) 0.028(7) 0.009(7)

loop_
_atom_type_symbol
_atom_type_description
_atom_type_scat_dispersion_real
_atom_type_scat_dispersion_imag
_atom_type_scat_source
C C 0.0033 0.0016 'International Tables Vol C Tables 4.2.6.8 and 6.1.1.4'
H H 0.0000 0.0000 'International Tables Vol C Tables 4.2.6.8 and 6.1.1.4'
N N 0.0061 0.0033 'International Tables Vol C Tables 4.2.6.8 and 6.1.1.4'
O O 0.0106 0.0060 'International Tables Vol C Tables 4.2.6.8 and 6.1.1.4'

loop_
_geom_angle_atom_site_label_1
_geom_angle_atom_site_label_2
_geom_angle_atom_site_label_3
_geom_angle
_geom_angle_site_symmetry_1
_geom_angle_site_symmetry_3
_geom_angle_publ_flag
C2 C1 C6 121.6(6) . . ?
C2 C1 H1 119.2 . . ?
C6 C1 H1 119.2 . . ?
C3 C2 C1 120.5(7) . . ?
C3 C2 H2 119.7 . . ?
C1 C2 H2 119.7 . . ?
C4 C3 C2 118.5(7) . . ?
C4 C3 H3 120.7 . . ?
C2 C3 H3 120.7 . . ?
C3 C4 C5 122.3(6) . . ?
C3 C4 H4 118.8 . . ?
C5 C4 H4 118.8 . . ?
C4 C5 C6 119.4(6) . . ?
C4 C5 C15 118.0(6) . . ?
C6 C5 C15 122.4(6) . . ?
C1 C6 C5 117.5(6) . . ?
C1 C6 C7 121.1(5) . . ?
C5 C6 C7 121.3(5) . . ?
N22 C7 C6 107.6(5) . . ?
N22 C7 C8 111.6(5) . . ?
C6 C7 C8 105.4(5) . . ?
N22 C7 C16 106.9(5) . . ?
C6 C7 C16 112.3(5) . . ?
C8 C7 C16 112.9(5) . . ?
C9 C8 C13 117.3(6) . . ?
C9 C8 C7 122.2(5) . . ?
C13 C8 C7 120.5(5) . . ?
C10 C9 C8 121.7(6) . . ?
C10 C9 H9 119.1 . . ?
C8 C9 H9 119.1 . . ?
C9 C10 C11 120.0(7) . . ?
C9 C10 H10 120.0 . . ?
C11 C10 H10 120.0 . . ?
C12 C11 C10 119.6(7) . . ?
C12 C11 H11 120.2 . . ?
C10 C11 H11 120.2 . . ?
C11 C12 C13 121.3(7) . . ?
C11 C12 H12 119.3 . . ?
C13 C12 H12 119.3 . . ?
C12 C13 C8 119.8(6) . . ?
C12 C13 C14 116.9(6) . . ?
C8 C13 C14 123.2(6) . . ?
C15 C14 C13 126.4(6) . . ?
C15 C14 H14 116.8 . . ?
C13 C14 H14 116.8 . . ?
C14 C15 C5 127.1(6) . . ?
C14 C15 H15 116.4 . . ?
C5 C15 H15 116.4 . . ?
C17 C16 C21 117.7(6) . . ?
C17 C16 C7 120.3(6) . . ?
C21 C16 C7 121.6(6) . . ?
C18 C17 C16 122.2(6) . . ?
C18 C17 H17 118.9 . . ?
C16 C17 H17 118.9 . . ?
C17 C18 C19 119.0(6) . . ?
C17 C18 H18 120.5 . . ?
C19 C18 H18 120.5 . . ?
C20 C19 C18 120.3(7) . . ?
C20 C19 H19 119.9 . . ?
C18 C19 H19 119.9 . . ?
C21 C20 C19 120.0(6) . . ?
C21 C20 H20 120.0 . . ?
C19 C20 H20 120.0 . . ?
C20 C21 C16 120.9(6) . . ?
C20 C21 H21 119.6 . . ?
C16 C21 H21 119.6 . . ?
C23 N22 C7 115.7(5) . . ?
C23 N22 H22 109(5) . . ?
C7 N22 H22 98(5) . . ?
N22 C23 C24 110.5(5) . . ?
N22 C23 H23A 109.6 . . ?
C24 C23 H23A 109.6 . . ?
N22 C23 H23B 109.6 . . ?
C24 C23 H23B 109.6 . . ?
H23A C23 H23B 108.1 . . ?
C23 C24 C25 114.4(5) . . ?
C23 C24 H24A 108.7 . . ?
C25 C24 H24A 108.7 . . ?
C23 C24 H24B 108.7 . . ?
C25 C24 H24B 108.7 . . ?
H24A C24 H24B 107.6 . . ?
N26 C25 C24 110.0(5) . . ?
N26 C25 H25A 109.7 . . ?
C24 C25 H25A 109.7 . . ?
N26 C25 H25B 109.7 . . ?
C24 C25 H25B 109.7 . . ?
H25A C25 H25B 108.2 . . ?
C25 N26 C33 116.7(5) . . ?
C25 N26 H26 110(5) . . ?
C33 N26 H26 106(5) . . ?
C32 C27 C28 121.6(6) . . ?
C32 C27 H27 119.2 . . ?
C28 C27 H27 119.2 . . ?
C29 C28 C27 120.4(6) . . ?
C29 C28 H28 119.8 . . ?
C27 C28 H28 119.8 . . ?
C30 C29 C28 118.4(7) . . ?
C30 C29 H29 120.8 . . ?
C28 C29 H29 120.8 . . ?
C29 C30 C31 122.3(7) . . ?
C29 C30 H30 118.9 . . ?
C31 C30 H30 118.9 . . ?
C30 C31 C32 119.0(6) . . ?
C30 C31 C41 117.6(6) . . ?
C32 C31 C41 123.4(6) . . ?
C27 C32 C31 118.2(6) . . ?
C27 C32 C33 121.2(6) . . ?
C31 C32 C33 120.5(6) . . ?
N26 C33 C34 111.2(5) . . ?
N26 C33 C32 108.0(5) . . ?
C34 C33 C32 105.5(5) . . ?
N26 C33 C42 107.6(5) . . ?
C34 C33 C42 113.9(5) . . ?
C32 C33 C42 110.5(5) . . ?
C35 C34 C39 117.6(6) . . ?
C35 C34 C33 121.4(6) . . ?
C39 C34 C33 120.9(6) . . ?
C36 C35 C34 121.6(6) . . ?
C36 C35 H35 119.2 . . ?
C34 C35 H35 119.2 . . ?
C37 C36 C35 120.2(6) . . ?
C37 C36 H36 119.9 . . ?
C35 C36 H36 119.9 . . ?
C38 C37 C36 119.0(7) . . ?
C38 C37 H37 120.5 . . ?
C36 C37 H37 120.5 . . ?
C37 C38 C39 121.4(6) . . ?
C37 C38 H38 119.3 . . ?
C39 C38 H38 119.3 . . ?
C38 C39 C34 119.8(6) . . ?
C38 C39 C40 117.2(6) . . ?
C34 C39 C40 122.9(6) . . ?
C41 C40 C39 126.3(6) . . ?
C41 C40 H40 116.8 . . ?
C39 C40 H40 116.8 . . ?
C40 C41 C31 126.1(6) . . ?
C40 C41 H41 116.9 . . ?
C31 C41 H41 116.9 . . ?
C47 C42 C43 118.2(6) . . ?
C47 C42 C33 122.9(6) . . ?
C43 C42 C33 118.7(5) . . ?
C44 C43 C42 121.2(6) . . ?
C44 C43 H43 119.4 . . ?
C42 C43 H43 119.4 . . ?
C43 C44 C45 120.8(6) . . ?
C43 C44 H44 119.6 . . ?
C45 C44 H44 119.6 . . ?
C44 C45 C46 118.3(6) . . ?
C44 C45 H45 120.9 . . ?
C46 C45 H45 120.9 . . ?
C47 C46 C45 120.3(6) . . ?
C47 C46 H46 119.8 . . ?
C45 C46 H46 119.8 . . ?
C46 C47 C42 121.3(6) . . ?
C46 C47 H47 119.4 . . ?
C42 C47 H47 119.4 . . ?
O54 C48 C53 122.1(8) . . ?
O54 C48 C22 122.7(9) . . ?
C53 C48 C22 115.2(7) . . ?
C55 C22 C48 111.8(8) . . ?
C55 C22 C50 117.8(10) . . ?
C48 C22 C50 108.5(8) . . ?
C55 C22 H2A 106.0 . . ?
C48 C22 H2A 106.0 . . ?
C50 C22 H2A 106.0 . . ?
C51 C50 C22 110.4(8) . . ?
C51 C50 H50A 109.6 . . ?
C22 C50 H50A 109.6 . . ?
C51 C50 H50B 109.6 . . ?
C22 C50 H50B 109.6 . . ?
H50A C50 H50B 108.1 . . ?
C50 C51 C52 110.6(7) . . ?
C50 C51 H51A 109.5 . . ?
C52 C51 H51A 109.5 . . ?
C50 C51 H51B 109.5 . . ?
C52 C51 H51B 109.5 . . ?
H51A C51 H51B 108.1 . . ?
C53 C52 C51 109.8(7) . . ?
C53 C52 H52A 109.7 . . ?
C51 C52 H52A 109.7 . . ?
C53 C52 H52B 109.7 . . ?
C51 C52 H52B 109.7 . . ?
H52A C52 H52B 108.2 . . ?
C48 C53 C52 113.7(7) . . ?
C48 C53 H53A 108.8 . . ?
C52 C53 H53A 108.8 . . ?
C48 C53 H53B 108.8 . . ?
C52 C53 H53B 108.8 . . ?
H53A C53 H53B 107.7 . . ?
C22 C55 H55A 109.5 . . ?
C22 C55 H55B 109.5 . . ?
H55A C55 H55B 109.5 . . ?
C22 C55 H55C 109.5 . . ?
H55A C55 H55C 109.5 . . ?
H55B C55 H55C 109.5 . . ?

loop_
_geom_bond_atom_site_label_1
_geom_bond_atom_site_label_2
_geom_bond_distance
_geom_bond_site_symmetry_2
_geom_bond_publ_flag
C1 C2 1.392(9) . ?
C1 C6 1.400(9) . ?
C1 H1 0.9500 . ?
C2 C3 1.384(10) . ?
C2 H2 0.9500 . ?
C3 C4 1.376(10) . ?
C3 H3 0.9500 . ?
C4 C5 1.397(9) . ?
C4 H4 0.9500 . ?
C5 C6 1.414(9) . ?
C5 C15 1.457(9) . ?
C6 C7 1.523(8) . ?
C7 N22 1.489(8) . ?
C7 C8 1.526(9) . ?
C7 C16 1.542(9) . ?
C8 C9 1.409(9) . ?
C8 C13 1.413(9) . ?
C9 C10 1.375(9) . ?
C9 H9 0.9500 . ?
C10 C11 1.384(10) . ?
C10 H10 0.9500 . ?
C11 C12 1.376(10) . ?
C11 H11 0.9500 . ?
C12 C13 1.390(9) . ?
C12 H12 0.9500 . ?
C13 C14 1.460(9) . ?
C14 C15 1.347(9) . ?
C14 H14 0.9500 . ?
C15 H15 0.9500 . ?
C16 C17 1.380(9) . ?
C16 C21 1.407(9) . ?
C17 C18 1.375(9) . ?
C17 H17 0.9500 . ?
C18 C19 1.392(9) . ?
C18 H18 0.9500 . ?
C19 C20 1.379(10) . ?
C19 H19 0.9500 . ?
C20 C21 1.374(9) . ?
C20 H20 0.9500 . ?
C21 H21 0.9500 . ?
N22 C23 1.479(8) . ?
N22 H22 0.860(10) . ?
C23 C24 1.530(8) . ?
C23 H23A 0.9900 . ?
C23 H23B 0.9900 . ?
C24 C25 1.532(8) . ?
C24 H24A 0.9900 . ?
C24 H24B 0.9900 . ?
C25 N26 1.465(7) . ?
C25 H25A 0.9900 . ?
C25 H25B 0.9900 . ?
N26 C33 1.480(8) . ?
N26 H26 0.861(10) . ?
C27 C32 1.389(9) . ?
C27 C28 1.389(9) . ?
C27 H27 0.9500 . ?
C28 C29 1.385(10) . ?
C28 H28 0.9500 . ?
C29 C30 1.379(10) . ?
C29 H29 0.9500 . ?
C30 C31 1.398(9) . ?
C30 H30 0.9500 . ?
C31 C32 1.407(9) . ?
C31 C41 1.471(9) . ?
C32 C33 1.539(9) . ?
C33 C34 1.526(9) . ?
C33 C42 1.543(9) . ?
C34 C35 1.389(9) . ?
C34 C39 1.409(9) . ?
C35 C36 1.388(9) . ?
C35 H35 0.9500 . ?
C36 C37 1.381(10) . ?
C36 H36 0.9500 . ?
C37 C38 1.381(10) . ?
C37 H37 0.9500 . ?
C38 C39 1.388(9) . ?
C38 H38 0.9500 . ?
C39 C40 1.481(9) . ?
C40 C41 1.340(9) . ?
C40 H40 0.9500 . ?
C41 H41 0.9500 . ?
C42 C47 1.387(9) . ?
C42 C43 1.390(9) . ?
C43 C44 1.383(9) . ?
C43 H43 0.9500 . ?
C44 C45 1.382(9) . ?
C44 H44 0.9500 . ?
C45 C46 1.410(10) . ?
C45 H45 0.9500 . ?
C46 C47 1.376(9) . ?
C46 H46 0.9500 . ?
C47 H47 0.9500 . ?
C48 O54 1.219(10) . ?
C48 C53 1.506(13) . ?
C48 C22 1.516(11) . ?
C22 C55 1.480(14) . ?
C22 C50 1.527(14) . ?
C22 H2A 1.0000 . ?
C50 C51 1.524(12) . ?
C50 H50A 0.9900 . ?
C50 H50B 0.9900 . ?
C51 C52 1.528(11) . ?
C51 H51A 0.9900 . ?
C51 H51B 0.9900 . ?
C52 C53 1.508(12) . ?
C52 H52A 0.9900 . ?
C52 H52B 0.9900 . ?
C53 H53A 0.9900 . ?
C53 H53B 0.9900 . ?
C55 H55A 0.9800 . ?
C55 H55B 0.9800 . ?
C55 H55C 0.9800 . ?

loop_
_geom_torsion_atom_site_label_1
_geom_torsion_atom_site_label_2
_geom_torsion_atom_site_label_3
_geom_torsion_atom_site_label_4
_geom_torsion
_geom_torsion_site_symmetry_1
_geom_torsion_site_symmetry_2
_geom_torsion_site_symmetry_3
_geom_torsion_site_symmetry_4
_geom_torsion_publ_flag
C6 C1 C2 C3 -0.7(10) . . . . ?
C1 C2 C3 C4 -0.3(10) . . . . ?
C2 C3 C4 C5 -0.2(11) . . . . ?
C3 C4 C5 C6 1.5(10) . . . . ?
C3 C4 C5 C15 -172.9(7) . . . . ?
C2 C1 C6 C5 2.0(10) . . . . ?
C2 C1 C6 C7 -176.9(6) . . . . ?
C4 C5 C6 C1 -2.3(9) . . . . ?
C15 C5 C6 C1 171.8(6) . . . . ?
C4 C5 C6 C7 176.5(6) . . . . ?
C15 C5 C6 C7 -9.3(10) . . . . ?
C1 C6 C7 N22 9.0(8) . . . . ?
C5 C6 C7 N22 -169.8(6) . . . . ?
C1 C6 C7 C8 -110.2(6) . . . . ?
C5 C6 C7 C8 71.0(7) . . . . ?
C1 C6 C7 C16 126.5(6) . . . . ?
C5 C6 C7 C16 -52.3(8) . . . . ?
N22 C7 C8 C9 -6.5(8) . . . . ?
C6 C7 C8 C9 110.1(6) . . . . ?
C16 C7 C8 C9 -127.0(6) . . . . ?
N22 C7 C8 C13 173.1(5) . . . . ?
C6 C7 C8 C13 -70.4(7) . . . . ?
C16 C7 C8 C13 52.6(8) . . . . ?
C13 C8 C9 C10 -3.3(9) . . . . ?
C7 C8 C9 C10 176.3(6) . . . . ?
C8 C9 C10 C11 -0.3(10) . . . . ?
C9 C10 C11 C12 2.6(10) . . . . ?
C10 C11 C12 C13 -1.3(10) . . . . ?
C11 C12 C13 C8 -2.4(10) . . . . ?
C11 C12 C13 C14 174.3(6) . . . . ?
C9 C8 C13 C12 4.5(9) . . . . ?
C7 C8 C13 C12 -175.0(6) . . . . ?
C9 C8 C13 C14 -171.9(6) . . . . ?
C7 C8 C13 C14 8.6(9) . . . . ?
C12 C13 C14 C15 -142.6(7) . . . . ?
C8 C13 C14 C15 33.9(11) . . . . ?
C13 C14 C15 C5 -0.2(11) . . . . ?
C4 C5 C15 C14 141.0(7) . . . . ?
C6 C5 C15 C14 -33.3(11) . . . . ?
N22 C7 C16 C17 78.2(7) . . . . ?
C6 C7 C16 C17 -39.6(8) . . . . ?
C8 C7 C16 C17 -158.6(6) . . . . ?
N22 C7 C16 C21 -94.6(7) . . . . ?
C6 C7 C16 C21 147.5(6) . . . . ?
C8 C7 C16 C21 28.5(8) . . . . ?
C21 C16 C17 C18 0.3(10) . . . . ?
C7 C16 C17 C18 -172.8(6) . . . . ?
C16 C17 C18 C19 0.0(10) . . . . ?
C17 C18 C19 C20 0.0(10) . . . . ?
C18 C19 C20 C21 -0.3(10) . . . . ?
C19 C20 C21 C16 0.6(10) . . . . ?
C17 C16 C21 C20 -0.6(9) . . . . ?
C7 C16 C21 C20 172.4(6) . . . . ?
C6 C7 N22 C23 170.2(5) . . . . ?
C8 C7 N22 C23 -74.6(7) . . . . ?
C16 C7 N22 C23 49.3(7) . . . . ?
C7 N22 C23 C24 176.9(5) . . . . ?
N22 C23 C24 C25 -59.0(7) . . . . ?
C23 C24 C25 N26 86.6(6) . . . . ?
C24 C25 N26 C33 174.8(5) . . . . ?
C32 C27 C28 C29 1.3(10) . . . . ?
C27 C28 C29 C30 -1.9(10) . . . . ?
C28 C29 C30 C31 -0.2(11) . . . . ?
C29 C30 C31 C32 3.0(10) . . . . ?
C29 C30 C31 C41 -176.4(6) . . . . ?
C28 C27 C32 C31 1.5(10) . . . . ?
C28 C27 C32 C33 -178.2(6) . . . . ?
C30 C31 C32 C27 -3.5(9) . . . . ?
C41 C31 C32 C27 175.9(6) . . . . ?
C30 C31 C32 C33 176.1(6) . . . . ?
C41 C31 C32 C33 -4.5(10) . . . . ?
C25 N26 C33 C34 -71.2(7) . . . . ?
C25 N26 C33 C32 173.4(5) . . . . ?
C25 N26 C33 C42 54.2(7) . . . . ?
C27 C32 C33 N26 7.1(8) . . . . ?
C31 C32 C33 N26 -172.5(6) . . . . ?
C27 C32 C33 C34 -111.9(6) . . . . ?
C31 C32 C33 C34 68.5(7) . . . . ?
C27 C32 C33 C42 124.5(6) . . . . ?
C31 C32 C33 C42 -55.1(8) . . . . ?
N26 C33 C34 C35 -8.7(8) . . . . ?
C32 C33 C34 C35 108.2(6) . . . . ?
C42 C33 C34 C35 -130.4(6) . . . . ?
N26 C33 C34 C39 171.7(5) . . . . ?
C32 C33 C34 C39 -71.4(7) . . . . ?
C42 C33 C34 C39 50.0(8) . . . . ?
C39 C34 C35 C36 -4.7(9) . . . . ?
C33 C34 C35 C36 175.7(6) . . . . ?
C34 C35 C36 C37 0.1(10) . . . . ?
C35 C36 C37 C38 2.0(10) . . . . ?
C36 C37 C38 C39 0.6(10) . . . . ?
C37 C38 C39 C34 -5.3(10) . . . . ?
C37 C38 C39 C40 171.8(6) . . . . ?
C35 C34 C39 C38 7.2(9) . . . . ?
C33 C34 C39 C38 -173.1(6) . . . . ?
C35 C34 C39 C40 -169.8(6) . . . . ?
C33 C34 C39 C40 9.9(9) . . . . ?
C38 C39 C40 C41 -144.1(7) . . . . ?
C34 C39 C40 C41 33.0(10) . . . . ?
C39 C40 C41 C31 1.6(11) . . . . ?
C30 C31 C41 C40 141.9(7) . . . . ?
C32 C31 C41 C40 -37.5(10) . . . . ?
N26 C33 C42 C47 -102.7(7) . . . . ?
C34 C33 C42 C47 21.0(8) . . . . ?
C32 C33 C42 C47 139.6(6) . . . . ?
N26 C33 C42 C43 72.7(7) . . . . ?
C34 C33 C42 C43 -163.5(6) . . . . ?
C32 C33 C42 C43 -45.0(7) . . . . ?
C47 C42 C43 C44 -0.9(9) . . . . ?
C33 C42 C43 C44 -176.5(6) . . . . ?
C42 C43 C44 C45 1.0(10) . . . . ?
C43 C44 C45 C46 -0.6(10) . . . . ?
C44 C45 C46 C47 0.2(10) . . . . ?
C45 C46 C47 C42 -0.2(10) . . . . ?
C43 C42 C47 C46 0.5(9) . . . . ?
C33 C42 C47 C46 175.9(6) . . . . ?
O54 C48 C22 C55 -1.6(17) . . . . ?
C53 C48 C22 C55 176.8(10) . . . . ?
O54 C48 C22 C50 130.0(10) . . . . ?
C53 C48 C22 C50 -51.6(13) . . . . ?
C55 C22 C50 C51 -174.1(10) . . . . ?
C48 C22 C50 C51 57.7(12) . . . . ?
C22 C50 C51 C52 -62.5(11) . . . . ?
C50 C51 C52 C53 57.0(10) . . . . ?
O54 C48 C53 C52 -132.2(10) . . . . ?
C22 C48 C53 C52 49.3(12) . . . . ?
C51 C52 C53 C48 -50.1(10) . . . . ?
